data_4346746
loop_
_publ_author_name
'Dey, Soumyajit'
'Sil, Debangsu'
'Pandit, Younis Ahmad'
'Rath, Sankar Prasad'

_publ_section_title
;
 Effect of Two Interacting Rings in Metalloporphyrin Dimers upon Stepwise
 Oxidations.
;
_journal_issue 7
_journal_name_full 'Inorganic chemistry'
_journal_page_first 3229
_journal_page_last 3238
_journal_paper_doi 10.1021/acs.inorgchem.5b02065
_journal_volume 55
_journal_year 2016
_chemical_formula_sum 'C96 H118 N12 O2 Zn2'
_chemical_formula_weight 1602.76
_space_group_crystal_system triclinic
_space_group_IT_number 2
_space_group_name_Hall '-P 1'
_space_group_name_H-M_alt 'P -1'
_atom_sites_solution_hydrogens geom
_audit_creation_method SHELXL-2014
_cell_angle_alpha 86.654(3)
_cell_angle_beta 80.519(3)
_cell_angle_gamma 72.032(3)
_cell_formula_units_Z 1
_cell_length_a 10.0336(15)
_cell_length_b 14.763(2)
_cell_length_c 14.922(2)
_cell_measurement_reflns_used 999
_cell_measurement_temperature 100(2)
_cell_measurement_theta_max 27.0
_cell_measurement_theta_min 2.5
_cell_volume 2073.7(5)
_computing_cell_refinement 'Bruker SAINT'
_computing_data_collection 'Bruker APEX'
_computing_data_reduction 'Bruker SAINT'
_computing_molecular_graphics 'SHELXL 5.1, XP (Sheldrick, 1994)'
_computing_publication_material SHELXS-97
_computing_structure_refinement 'SHELXL-2014 (Sheldrick, 2014)'
_computing_structure_solution 'SHELXS-97 (Sheldrick, 2008)'
_diffrn_ambient_temperature 100(2)
_diffrn_measured_fraction_theta_full 0.983
_diffrn_measured_fraction_theta_max 0.980
_diffrn_radiation_type MoK\a
_diffrn_radiation_wavelength 0.71073
_diffrn_reflns_av_R_equivalents 0.0338
_diffrn_reflns_av_unetI/netI 0.0765
_diffrn_reflns_Laue_measured_fraction_full 0.983
_diffrn_reflns_Laue_measured_fraction_max 0.980
_diffrn_reflns_limit_h_max 11
_diffrn_reflns_limit_h_min -12
_diffrn_reflns_limit_k_max 15
_diffrn_reflns_limit_k_min -17
_diffrn_reflns_limit_l_max 18
_diffrn_reflns_limit_l_min -16
_diffrn_reflns_number 11236
_diffrn_reflns_point_group_measured_fraction_full 0.983
_diffrn_reflns_point_group_measured_fraction_max 0.980
_diffrn_reflns_theta_full 25.000
_diffrn_reflns_theta_max 25.499
_diffrn_reflns_theta_min 1.996
_exptl_absorpt_coefficient_mu 0.636
_exptl_absorpt_correction_T_max 0.903
_exptl_absorpt_correction_T_min 0.855
_exptl_absorpt_correction_type multi-scan
_exptl_absorpt_process_details 'SADABS 2.05 (Sheldrick, 2002)'
_exptl_crystal_colour 'dark red'
_exptl_crystal_density_diffrn 1.283
_exptl_crystal_description block
_exptl_crystal_F_000 854
_exptl_crystal_size_max 0.260
_exptl_crystal_size_mid 0.200
_exptl_crystal_size_min 0.160
_refine_diff_density_max 1.454
_refine_diff_density_min -0.685
_refine_diff_density_rms 0.096
_refine_ls_extinction_method none
_refine_ls_goodness_of_fit_ref 1.033
_refine_ls_hydrogen_treatment constr
_refine_ls_matrix_type full
_refine_ls_number_parameters 532
_refine_ls_number_reflns 7571
_refine_ls_number_restraints 0
_refine_ls_restrained_S_all 1.033
_refine_ls_R_factor_all 0.0938
_refine_ls_R_factor_gt 0.0716
_refine_ls_shift/su_max 0.000
_refine_ls_shift/su_mean 0.000
_refine_ls_structure_factor_coef Fsqd
_refine_ls_weighting_details 'w=1/[\s^2^(Fo^2^)+(0.0875P)^2^+3.8066P] where P=(Fo^2^+2Fc^2^)/3'
_refine_ls_weighting_scheme calc
_refine_ls_wR_factor_gt 0.1740
_refine_ls_wR_factor_ref 0.1895
_reflns_Friedel_coverage 0.000
_reflns_number_gt 5778
_reflns_number_total 7571
_reflns_threshold_expression 'I > 2\s(I)'
_cod_data_source_file ic5b02065_si_004.cif
_cod_data_source_block 22febbm
_cod_original_cell_volume 2073.8(5)
_cod_database_code 4346746
_shelx_space_group_comment
;
The symmetry employed for this shelxl refinement is uniquely defined
by the following loop, which should always be used as a source of
symmetry information in preference to the above space-group names.
They are only intended as comments.
;
_shelx_estimated_absorpt_t_min 0.852
_shelx_estimated_absorpt_t_max 0.905
_shelxl_version_number 2014-3

loop_
_space_group_symop_operation_xyz
'x, y, z'
'-x, -y, -z'

loop_
_atom_site_label
_atom_site_type_symbol
_atom_site_fract_x
_atom_site_fract_y
_atom_site_fract_z
_atom_site_U_iso_or_equiv
_atom_site_adp_type
_atom_site_occupancy
_atom_site_site_symmetry_order
_atom_site_calc_flag
_atom_site_refinement_flags_posn
_atom_site_refinement_flags_adp
_atom_site_refinement_flags_occupancy
_atom_site_disorder_assembly
_atom_site_disorder_group
Zn1 Zn 0.11272(5) 0.25092(3) 0.74537(3) 0.02421(18) Uani 1 1 d . . . . .
N1 N 0.0922(4) 0.2404(2) 0.8849(2) 0.0231(8) Uani 1 1 d . . . . .
N2 N 0.1904(4) 0.1034(2) 0.7366(2) 0.0267(8) Uani 1 1 d . . . . .
N3 N 0.0682(4) 0.2505(3) 0.6137(2) 0.0274(8) Uani 1 1 d . . . . .
N4 N -0.0296(4) 0.3871(2) 0.7622(2) 0.0244(8) Uani 1 1 d . . . . .
C1 C 0.0317(4) 0.3119(3) 0.9480(3) 0.0250(9) Uani 1 1 d . . . . .
C2 C 0.0409(5) 0.2716(3) 1.0395(3) 0.0261(10) Uani 1 1 d . . . . .
C3 C 0.1118(5) 0.1770(3) 1.0297(3) 0.0276(10) Uani 1 1 d . . . . .
C4 C 0.1441(4) 0.1585(3) 0.9333(3) 0.0242(9) Uani 1 1 d . . . . .
C5 C 0.2184(5) 0.0698(3) 0.8952(3) 0.0273(10) Uani 1 1 d . . . . .
H5A H 0.2573 0.0209 0.9363 0.033 Uiso 1 1 calc R U . . .
C6 C 0.2429(5) 0.0439(3) 0.8045(3) 0.0281(10) Uani 1 1 d . . . . .
C7 C 0.3194(5) -0.0507(3) 0.7687(3) 0.0293(10) Uani 1 1 d . . . . .
C8 C 0.3096(5) -0.0474(3) 0.6795(3) 0.0312(10) Uani 1 1 d . . . . .
C9 C 0.2297(5) 0.0496(3) 0.6596(3) 0.0287(10) Uani 1 1 d . . . . .
C10 C 0.1979(5) 0.0853(3) 0.5743(3) 0.0305(10) Uani 1 1 d . . . . .
H10A H 0.2328 0.0416 0.5254 0.037 Uiso 1 1 calc R U . . .
C11 C 0.1213(5) 0.1770(3) 0.5529(3) 0.0279(10) Uani 1 1 d . . . . .
C12 C 0.0799(5) 0.2097(3) 0.4652(3) 0.0290(10) Uani 1 1 d . . . . .
C13 C -0.0008(5) 0.3014(3) 0.4744(3) 0.0289(10) Uani 1 1 d . . . . .
C14 C -0.0056(5) 0.3267(3) 0.5677(3) 0.0277(10) Uani 1 1 d . . . . .
C15 C -0.0797(5) 0.4160(3) 0.6060(3) 0.0273(10) Uani 1 1 d . . . . .
H15A H -0.1249 0.4640 0.5662 0.033 Uiso 1 1 calc R U . . .
C16 C -0.0941(4) 0.4421(3) 0.6959(3) 0.0240(9) Uani 1 1 d . . . . .
C17 C -0.1817(5) 0.5333(3) 0.7324(3) 0.0275(10) Uani 1 1 d . . . . .
C18 C -0.1729(4) 0.5331(3) 0.8220(3) 0.0254(10) Uani 1 1 d . . . . .
C19 C -0.0737(4) 0.4402(3) 0.8407(3) 0.0237(9) Uani 1 1 d . . . . .
C20 C -0.0322(4) 0.4076(3) 0.9260(3) 0.0263(10) Uani 1 1 d . . . . .
C21 C -0.0334(5) 0.3182(3) 1.1286(3) 0.0326(11) Uani 1 1 d . . . . .
H21A H -0.0171 0.3807 1.1311 0.039 Uiso 1 1 calc R U . . .
H21B H 0.0074 0.2781 1.1789 0.039 Uiso 1 1 calc R U . . .
C22 C -0.1931(6) 0.3326(4) 1.1418(4) 0.0485(14) Uani 1 1 d . . . . .
H22A H -0.2379 0.3648 1.1996 0.073 Uiso 1 1 calc R U . . .
H22B H -0.2100 0.2706 1.1424 0.073 Uiso 1 1 calc R U . . .
H22C H -0.2339 0.3716 1.0918 0.073 Uiso 1 1 calc R U . . .
C23 C 0.1415(5) 0.1018(3) 1.1025(3) 0.0328(11) Uani 1 1 d . . . . .
H23A H 0.1491 0.1315 1.1585 0.039 Uiso 1 1 calc R U . . .
H23B H 0.2338 0.0535 1.0826 0.039 Uiso 1 1 calc R U . . .
C24 C 0.0264(6) 0.0528(4) 1.1237(4) 0.0460(13) Uani 1 1 d . . . . .
H24A H 0.0562 -0.0010 1.1651 0.069 Uiso 1 1 calc R U . . .
H24B H 0.0109 0.0297 1.0672 0.069 Uiso 1 1 calc R U . . .
H24C H -0.0619 0.0983 1.1523 0.069 Uiso 1 1 calc R U . . .
C25 C 0.4013(5) -0.1327(3) 0.8227(3) 0.0343(11) Uani 1 1 d . . . . .
H25A H 0.4228 -0.1927 0.7892 0.041 Uiso 1 1 calc R U . . .
H25B H 0.3425 -0.1381 0.8817 0.041 Uiso 1 1 calc R U . . .
C26 C 0.5395(5) -0.1184(4) 0.8395(4) 0.0427(13) Uani 1 1 d . . . . .
H26A H 0.5918 -0.1735 0.8729 0.064 Uiso 1 1 calc R U . . .
H26B H 0.5181 -0.0606 0.8751 0.064 Uiso 1 1 calc R U . . .
H26C H 0.5972 -0.1121 0.7811 0.064 Uiso 1 1 calc R U . . .
C27 C 0.3713(5) -0.1273(3) 0.6119(3) 0.0372(12) Uani 1 1 d . . . . .
H27A H 0.3645 -0.1875 0.6423 0.045 Uiso 1 1 calc R U . . .
H27B H 0.3135 -0.1149 0.5622 0.045 Uiso 1 1 calc R U . . .
C28 C 0.5235(6) -0.1400(4) 0.5714(4) 0.0507(15) Uani 1 1 d . . . . .
H28A H 0.5568 -0.1934 0.5289 0.076 Uiso 1 1 calc R U . . .
H28B H 0.5820 -0.1532 0.6200 0.076 Uiso 1 1 calc R U . . .
H28C H 0.5309 -0.0817 0.5389 0.076 Uiso 1 1 calc R U . . .
C29 C 0.1161(5) 0.1491(4) 0.3817(3) 0.0377(12) Uani 1 1 d . . . . .
H29A H 0.1253 0.1897 0.3273 0.045 Uiso 1 1 calc R U . . .
H29B H 0.2092 0.1004 0.3829 0.045 Uiso 1 1 calc R U . . .
C30 C 0.0078(7) 0.1002(5) 0.3734(4) 0.0611(18) Uani 1 1 d . . . . .
H30A H 0.0413 0.0577 0.3210 0.092 Uiso 1 1 calc R U . . .
H30B H -0.0821 0.1480 0.3652 0.092 Uiso 1 1 calc R U . . .
H30C H -0.0065 0.0630 0.4288 0.092 Uiso 1 1 calc R U . . .
C31 C -0.0815(5) 0.3645(4) 0.4059(3) 0.0352(11) Uani 1 1 d . . . . .
H31A H -0.0359 0.3417 0.3439 0.042 Uiso 1 1 calc R U . . .
H31B H -0.0781 0.4303 0.4111 0.042 Uiso 1 1 calc R U . . .
C32 C -0.2366(6) 0.3648(5) 0.4206(4) 0.0570(16) Uani 1 1 d . . . . .
H32A H -0.2839 0.4009 0.3715 0.086 Uiso 1 1 calc R U . . .
H32B H -0.2848 0.3944 0.4790 0.086 Uiso 1 1 calc R U . . .
H32C H -0.2400 0.2991 0.4207 0.086 Uiso 1 1 calc R U . . .
C33 C -0.2743(5) 0.6111(3) 0.6788(3) 0.0314(11) Uani 1 1 d . . . . .
H33A H -0.2920 0.6731 0.7080 0.038 Uiso 1 1 calc R U . . .
H33B H -0.2224 0.6139 0.6168 0.038 Uiso 1 1 calc R U . . .
C34 C -0.4154(5) 0.5967(4) 0.6720(4) 0.0468(14) Uani 1 1 d . . . . .
H34A H -0.4701 0.6492 0.6370 0.070 Uiso 1 1 calc R U . . .
H34B H -0.4684 0.5952 0.7331 0.070 Uiso 1 1 calc R U . . .
H34C H -0.3989 0.5363 0.6415 0.070 Uiso 1 1 calc R U . . .
C35 C -0.2681(5) 0.6062(3) 0.8888(3) 0.0321(11) Uani 1 1 d . . . . .
H35A H -0.3037 0.6672 0.8564 0.039 Uiso 1 1 calc R U . . .
H35B H -0.2128 0.6167 0.9341 0.039 Uiso 1 1 calc R U . . .
C36 C -0.3938(5) 0.5760(4) 0.9377(4) 0.0470(14) Uani 1 1 d . . . . .
H36A H -0.4553 0.6269 0.9787 0.070 Uiso 1 1 calc R U . . .
H36B H -0.3592 0.5178 0.9730 0.070 Uiso 1 1 calc R U . . .
H36C H -0.4477 0.5641 0.8930 0.070 Uiso 1 1 calc R U . . .
C37 C -0.0507(5) 0.4809(3) 0.9961(3) 0.0287(10) Uani 1 1 d . . . . .
H37A H -0.1379 0.5009 1.0364 0.034 Uiso 1 1 calc R U . . .
C39 C 0.3568(8) 0.3518(5) 0.6999(4) 0.066(2) Uani 1 1 d . . . . .
C40 C 0.3577(6) 0.3808(4) 0.7966(4) 0.0448(13) Uani 1 1 d . . . . .
H40A H 0.3642 0.4464 0.7951 0.054 Uiso 1 1 calc R U . . .
H40B H 0.2668 0.3812 0.8346 0.054 Uiso 1 1 calc R U . . .
C41 C 0.4790(6) 0.3153(4) 0.8408(3) 0.0396(12) Uani 1 1 d . . . . .
C42 C 0.6070(6) 0.3341(4) 0.8350(4) 0.0443(13) Uani 1 1 d . . . . .
H42A H 0.6196 0.3891 0.8028 0.053 Uiso 1 1 calc R U . . .
C43 C 0.7182(6) 0.2738(5) 0.8756(4) 0.0527(15) Uani 1 1 d . . . . .
H43A H 0.8046 0.2885 0.8726 0.063 Uiso 1 1 calc R U . . .
C44 C 0.7012(7) 0.1924(5) 0.9204(4) 0.0570(16) Uani 1 1 d . . . . .
H44A H 0.7769 0.1501 0.9470 0.068 Uiso 1 1 calc R U . . .
C45 C 0.5751(7) 0.1729(5) 0.9263(4) 0.0602(17) Uani 1 1 d . . . . .
H45A H 0.5640 0.1167 0.9566 0.072 Uiso 1 1 calc R U . . .
C46 C 0.4630(6) 0.2347(4) 0.8882(4) 0.0484(14) Uani 1 1 d . . . . .
H46A H 0.3750 0.2215 0.8946 0.058 Uiso 1 1 calc R U . . .
N5 N 0.3222(4) 0.2622(3) 0.7009(3) 0.0424(11) Uani 1 1 d . . . . .
H5B H 0.3803 0.2206 0.7357 0.051 Uiso 1 1 calc R U . . .
H5C H 0.3490 0.2396 0.6432 0.051 Uiso 1 1 calc R U . . .
O1 O 0.4303(11) 0.3611(8) 0.5460(6) 0.081(3) Uani 0.5 1 d . . P A 1
H1A H 0.4922 0.3730 0.5061 0.122 Uiso 0.5 1 calc R U P A 1
C38 C 0.4606(11) 0.3722(8) 0.6321(7) 0.039(2) Uani 0.5 1 d . . P A 1
H38A H 0.4615 0.4383 0.6390 0.047 Uiso 0.5 1 calc R U P A 1
H38B H 0.5556 0.3286 0.6391 0.047 Uiso 0.5 1 calc R U P A 1
O1B O 0.2897(9) 0.3773(8) 0.5574(6) 0.070(3) Uani 0.5 1 d . . P A 2
H1BA H 0.2421 0.4219 0.5274 0.104 Uiso 0.5 1 calc R U P A 2
C38B C 0.2910(13) 0.4110(8) 0.6445(8) 0.049(3) Uani 0.5 1 d . . P A 2
H38C H 0.3328 0.4641 0.6353 0.059 Uiso 0.5 1 calc R U P A 2
H38D H 0.1913 0.4379 0.6738 0.059 Uiso 0.5 1 calc R U P A 2
N1S N 0.3974(7) -0.0777(4) 0.3401(5) 0.088(2) Uani 1 1 d . . . . .
C1S C 0.2976(9) -0.1182(6) 0.3423(7) 0.102(3) Uani 1 1 d . . . . .
C2S C 0.1987(8) -0.1632(6) 0.3629(8) 0.135(5) Uani 1 1 d . . . . .
H2SA H 0.1935 -0.1961 0.3090 0.203 Uiso 1 1 calc R U . . .
H2SB H 0.1064 -0.1166 0.3830 0.203 Uiso 1 1 calc R U . . .
H2SC H 0.2240 -0.2097 0.4117 0.203 Uiso 1 1 calc R U . . .

loop_
_atom_site_aniso_label
_atom_site_aniso_U_11
_atom_site_aniso_U_22
_atom_site_aniso_U_33
_atom_site_aniso_U_23
_atom_site_aniso_U_13
_atom_site_aniso_U_12
Zn1 0.0246(3) 0.0221(3) 0.0240(3) -0.00311(19) -0.0053(2) -0.0030(2)
N1 0.0242(19) 0.0215(19) 0.0240(19) -0.0036(15) -0.0065(15) -0.0058(15)
N2 0.029(2) 0.0213(19) 0.027(2) -0.0032(15) -0.0068(16) -0.0018(15)
N3 0.031(2) 0.0230(19) 0.027(2) -0.0050(15) -0.0054(16) -0.0048(16)
N4 0.0246(19) 0.0218(19) 0.0252(19) -0.0040(15) -0.0033(15) -0.0044(15)
C1 0.021(2) 0.028(2) 0.027(2) -0.0052(18) -0.0009(17) -0.0091(18)
C2 0.027(2) 0.030(2) 0.025(2) 0.0000(19) -0.0044(18) -0.0144(19)
C3 0.024(2) 0.031(2) 0.031(2) -0.0003(19) -0.0077(19) -0.0134(19)
C4 0.020(2) 0.028(2) 0.026(2) 0.0002(18) -0.0073(17) -0.0076(18)
C5 0.025(2) 0.025(2) 0.031(2) 0.0037(19) -0.0082(19) -0.0054(18)
C6 0.029(2) 0.024(2) 0.032(2) -0.0003(19) -0.0068(19) -0.0070(19)
C7 0.027(2) 0.026(2) 0.035(3) -0.0030(19) -0.0062(19) -0.0073(19)
C8 0.026(2) 0.027(2) 0.039(3) -0.004(2) -0.003(2) -0.0060(19)
C9 0.025(2) 0.026(2) 0.034(3) -0.0039(19) -0.0036(19) -0.0054(18)
C10 0.029(2) 0.029(2) 0.031(2) -0.008(2) -0.0039(19) -0.004(2)
C11 0.027(2) 0.032(3) 0.024(2) -0.0059(19) -0.0021(18) -0.0078(19)
C12 0.028(2) 0.037(3) 0.024(2) -0.0003(19) -0.0058(18) -0.012(2)
C13 0.027(2) 0.034(3) 0.027(2) -0.0026(19) -0.0045(19) -0.011(2)
C14 0.026(2) 0.030(2) 0.027(2) -0.0018(19) -0.0049(18) -0.0080(19)
C15 0.029(2) 0.024(2) 0.029(2) 0.0021(18) -0.0103(19) -0.0054(18)
C16 0.021(2) 0.023(2) 0.028(2) -0.0010(18) -0.0023(17) -0.0079(17)
C17 0.025(2) 0.022(2) 0.034(3) -0.0003(19) -0.0038(19) -0.0065(18)
C18 0.020(2) 0.022(2) 0.034(2) -0.0042(18) -0.0031(18) -0.0054(17)
C19 0.020(2) 0.021(2) 0.028(2) -0.0047(18) -0.0014(17) -0.0035(17)
C20 0.023(2) 0.028(2) 0.025(2) -0.0086(18) 0.0008(17) -0.0048(18)
C21 0.044(3) 0.034(3) 0.022(2) -0.0035(19) -0.003(2) -0.015(2)
C22 0.045(3) 0.052(3) 0.047(3) -0.020(3) 0.015(3) -0.021(3)
C23 0.038(3) 0.036(3) 0.028(2) 0.002(2) -0.012(2) -0.014(2)
C24 0.058(4) 0.047(3) 0.038(3) 0.010(2) -0.012(3) -0.023(3)
C25 0.034(3) 0.025(2) 0.043(3) 0.001(2) -0.009(2) -0.007(2)
C26 0.037(3) 0.031(3) 0.058(3) 0.003(2) -0.015(2) -0.003(2)
C27 0.041(3) 0.026(2) 0.041(3) -0.008(2) -0.009(2) -0.001(2)
C28 0.039(3) 0.041(3) 0.063(4) -0.009(3) 0.004(3) -0.004(2)
C29 0.042(3) 0.040(3) 0.028(3) -0.008(2) -0.006(2) -0.006(2)
C30 0.056(4) 0.077(5) 0.054(4) -0.035(3) -0.005(3) -0.021(3)
C31 0.037(3) 0.040(3) 0.026(2) -0.002(2) -0.009(2) -0.007(2)
C32 0.044(3) 0.065(4) 0.067(4) 0.006(3) -0.027(3) -0.016(3)
C33 0.031(2) 0.023(2) 0.037(3) 0.000(2) -0.006(2) -0.0021(19)
C34 0.034(3) 0.034(3) 0.073(4) 0.010(3) -0.023(3) -0.006(2)
C35 0.030(3) 0.024(2) 0.040(3) -0.007(2) -0.009(2) -0.0013(19)
C36 0.029(3) 0.059(4) 0.050(3) -0.022(3) 0.003(2) -0.010(2)
C37 0.024(2) 0.030(2) 0.029(2) -0.0083(19) -0.0017(19) -0.0040(18)
C39 0.097(5) 0.090(5) 0.038(3) 0.005(3) -0.009(3) -0.072(5)
C40 0.047(3) 0.042(3) 0.049(3) -0.004(3) -0.008(3) -0.017(3)
C41 0.042(3) 0.045(3) 0.033(3) -0.014(2) 0.002(2) -0.017(2)
C42 0.050(3) 0.055(3) 0.036(3) -0.011(3) 0.002(2) -0.031(3)
C43 0.035(3) 0.076(4) 0.054(4) -0.012(3) -0.005(3) -0.026(3)
C44 0.048(4) 0.068(4) 0.058(4) 0.004(3) -0.020(3) -0.017(3)
C45 0.066(4) 0.065(4) 0.064(4) 0.017(3) -0.029(3) -0.034(3)
C46 0.048(3) 0.055(4) 0.052(3) 0.004(3) -0.012(3) -0.028(3)
N5 0.032(2) 0.063(3) 0.034(2) -0.015(2) 0.0021(18) -0.019(2)
O1 0.093(8) 0.129(9) 0.044(5) 0.007(5) -0.001(5) -0.073(7)
C38 0.041(6) 0.041(6) 0.043(6) 0.002(5) -0.007(5) -0.023(5)
O1B 0.045(5) 0.118(8) 0.053(5) 0.033(5) -0.021(4) -0.036(5)
C38B 0.050(7) 0.045(7) 0.064(8) 0.021(6) -0.024(6) -0.025(5)
N1S 0.059(4) 0.040(3) 0.148(6) -0.040(4) -0.004(4) 0.012(3)
C1S 0.065(5) 0.061(5) 0.153(9) -0.048(5) 0.004(5) 0.016(4)
C2S 0.066(5) 0.062(5) 0.262(13) -0.058(7) 0.094(7) -0.047(4)

loop_
_atom_type_symbol
_atom_type_description
_atom_type_scat_dispersion_real
_atom_type_scat_dispersion_imag
_atom_type_scat_source
C C 0.0033 0.0016 'International Tables Vol C Tables 4.2.6.8 and 6.1.1.4'
H H 0.0000 0.0000 'International Tables Vol C Tables 4.2.6.8 and 6.1.1.4'
N N 0.0061 0.0033 'International Tables Vol C Tables 4.2.6.8 and 6.1.1.4'
O O 0.0106 0.0060 'International Tables Vol C Tables 4.2.6.8 and 6.1.1.4'
Zn Zn 0.2839 1.4301 'International Tables Vol C Tables 4.2.6.8 and 6.1.1.4'

loop_
_geom_angle_atom_site_label_1
_geom_angle_atom_site_label_2
_geom_angle_atom_site_label_3
_geom_angle
_geom_angle_site_symmetry_1
N1 Zn1 N4 87.47(14) .
N1 Zn1 N2 89.81(14) .
N4 Zn1 N2 160.38(15) .
N1 Zn1 N3 160.32(14) .
N4 Zn1 N3 89.05(14) .
N2 Zn1 N3 87.00(14) .
N1 Zn1 N5 105.43(15) .
N4 Zn1 N5 108.72(16) .
N2 Zn1 N5 90.73(16) .
N3 Zn1 N5 94.03(16) .
C4 N1 C1 106.3(3) .
C4 N1 Zn1 125.3(3) .
C1 N1 Zn1 128.3(3) .
C6 N2 C9 106.1(4) .
C6 N2 Zn1 124.9(3) .
C9 N2 Zn1 127.4(3) .
C14 N3 C11 106.4(4) .
C14 N3 Zn1 126.3(3) .
C11 N3 Zn1 126.9(3) .
C16 N4 C19 107.0(3) .
C16 N4 Zn1 125.8(3) .
C19 N4 Zn1 127.2(3) .
N1 C1 C20 124.3(4) .
N1 C1 C2 109.4(4) .
C20 C1 C2 126.3(4) .
C3 C2 C1 106.9(4) .
C3 C2 C21 124.3(4) .
C1 C2 C21 128.0(4) .
C2 C3 C4 106.7(4) .
C2 C3 C23 128.4(4) .
C4 C3 C23 124.6(4) .
N1 C4 C5 125.0(4) .
N1 C4 C3 110.6(4) .
C5 C4 C3 124.4(4) .
C6 C5 C4 128.0(4) .
C6 C5 H5A 116.0 .
C4 C5 H5A 116.0 .
N2 C6 C5 124.2(4) .
N2 C6 C7 110.1(4) .
C5 C6 C7 125.6(4) .
C8 C7 C6 106.8(4) .
C8 C7 C25 128.3(4) .
C6 C7 C25 124.8(4) .
C7 C8 C9 106.6(4) .
C7 C8 C27 127.6(4) .
C9 C8 C27 125.8(4) .
N2 C9 C10 123.8(4) .
N2 C9 C8 110.3(4) .
C10 C9 C8 125.9(4) .
C11 C10 C9 127.5(4) .
C11 C10 H10A 116.3 .
C9 C10 H10A 116.3 .
N3 C11 C10 124.4(4) .
N3 C11 C12 109.5(4) .
C10 C11 C12 126.0(4) .
C13 C12 C11 107.3(4) .
C13 C12 C29 127.4(4) .
C11 C12 C29 125.2(4) .
C12 C13 C14 106.3(4) .
C12 C13 C31 128.1(4) .
C14 C13 C31 125.4(4) .
N3 C14 C15 124.7(4) .
N3 C14 C13 110.4(4) .
C15 C14 C13 124.9(4) .
C16 C15 C14 127.0(4) .
C16 C15 H15A 116.5 .
C14 C15 H15A 116.5 .
N4 C16 C15 126.1(4) .
N4 C16 C17 109.9(4) .
C15 C16 C17 124.0(4) .
C18 C17 C16 108.0(4) .
C18 C17 C33 127.5(4) .
C16 C17 C33 124.4(4) .
C17 C18 C19 105.8(4) .
C17 C18 C35 125.0(4) .
C19 C18 C35 128.2(4) .
N4 C19 C20 124.6(4) .
N4 C19 C18 109.3(4) .
C20 C19 C18 126.1(4) .
C1 C20 C19 124.7(4) .
C1 C20 C37 117.6(4) .
C19 C20 C37 117.6(4) .
C2 C21 C22 112.1(4) .
C2 C21 H21A 109.2 .
C22 C21 H21A 109.2 .
C2 C21 H21B 109.2 .
C22 C21 H21B 109.2 .
H21A C21 H21B 107.9 .
C21 C22 H22A 109.5 .
C21 C22 H22B 109.5 .
H22A C22 H22B 109.5 .
C21 C22 H22C 109.5 .
H22A C22 H22C 109.5 .
H22B C22 H22C 109.5 .
C3 C23 C24 112.4(4) .
C3 C23 H23A 109.1 .
C24 C23 H23A 109.1 .
C3 C23 H23B 109.1 .
C24 C23 H23B 109.1 .
H23A C23 H23B 107.9 .
C23 C24 H24A 109.5 .
C23 C24 H24B 109.5 .
H24A C24 H24B 109.5 .
C23 C24 H24C 109.5 .
H24A C24 H24C 109.5 .
H24B C24 H24C 109.5 .
C7 C25 C26 111.2(4) .
C7 C25 H25A 109.4 .
C26 C25 H25A 109.4 .
C7 C25 H25B 109.4 .
C26 C25 H25B 109.4 .
H25A C25 H25B 108.0 .
C25 C26 H26A 109.5 .
C25 C26 H26B 109.5 .
H26A C26 H26B 109.5 .
C25 C26 H26C 109.5 .
H26A C26 H26C 109.5 .
H26B C26 H26C 109.5 .
C28 C27 C8 113.9(4) .
C28 C27 H27A 108.8 .
C8 C27 H27A 108.8 .
C28 C27 H27B 108.8 .
C8 C27 H27B 108.8 .
H27A C27 H27B 107.7 .
C27 C28 H28A 109.5 .
C27 C28 H28B 109.5 .
H28A C28 H28B 109.5 .
C27 C28 H28C 109.5 .
H28A C28 H28C 109.5 .
H28B C28 H28C 109.5 .
C30 C29 C12 113.4(4) .
C30 C29 H29A 108.9 .
C12 C29 H29A 108.9 .
C30 C29 H29B 108.9 .
C12 C29 H29B 108.9 .
H29A C29 H29B 107.7 .
C29 C30 H30A 109.5 .
C29 C30 H30B 109.5 .
H30A C30 H30B 109.5 .
C29 C30 H30C 109.5 .
H30A C30 H30C 109.5 .
H30B C30 H30C 109.5 .
C13 C31 C32 111.2(4) .
C13 C31 H31A 109.4 .
C32 C31 H31A 109.4 .
C13 C31 H31B 109.4 .
C32 C31 H31B 109.4 .
H31A C31 H31B 108.0 .
C31 C32 H32A 109.5 .
C31 C32 H32B 109.5 .
H32A C32 H32B 109.5 .
C31 C32 H32C 109.5 .
H32A C32 H32C 109.5 .
H32B C32 H32C 109.5 .
C34 C33 C17 113.5(4) .
C34 C33 H33A 108.9 .
C17 C33 H33A 108.9 .
C34 C33 H33B 108.9 .
C17 C33 H33B 108.9 .
H33A C33 H33B 107.7 .
C33 C34 H34A 109.5 .
C33 C34 H34B 109.5 .
H34A C34 H34B 109.5 .
C33 C34 H34C 109.5 .
H34A C34 H34C 109.5 .
H34B C34 H34C 109.5 .
C18 C35 C36 112.2(4) .
C18 C35 H35A 109.2 .
C36 C35 H35A 109.2 .
C18 C35 H35B 109.2 .
C36 C35 H35B 109.2 .
H35A C35 H35B 107.9 .
C35 C36 H36A 109.5 .
C35 C36 H36B 109.5 .
H36A C36 H36B 109.5 .
C35 C36 H36C 109.5 .
H36A C36 H36C 109.5 .
H36B C36 H36C 109.5 .
C37 C37 C20 122.3(5) 2_567
C37 C37 H37A 118.8 2_567
C20 C37 H37A 118.8 .
C38B C39 N5 110.4(7) .
C38 C39 N5 121.7(7) .
C38B C39 C40 121.4(9) .
C38 C39 C40 115.6(6) .
N5 C39 C40 110.6(5) .
C41 C40 C39 113.6(5) .
C41 C40 H40A 108.9 .
C39 C40 H40A 108.9 .
C41 C40 H40B 108.9 .
C39 C40 H40B 108.9 .
H40A C40 H40B 107.7 .
C42 C41 C46 118.4(5) .
C42 C41 C40 121.4(5) .
C46 C41 C40 120.2(5) .
C41 C42 C43 121.2(5) .
C41 C42 H42A 119.4 .
C43 C42 H42A 119.4 .
C44 C43 C42 119.4(5) .
C44 C43 H43A 120.3 .
C42 C43 H43A 120.3 .
C45 C44 C43 119.9(6) .
C45 C44 H44A 120.1 .
C43 C44 H44A 120.1 .
C44 C45 C46 120.6(6) .
C44 C45 H45A 119.7 .
C46 C45 H45A 119.7 .
C41 C46 C45 120.5(5) .
C41 C46 H46A 119.8 .
C45 C46 H46A 119.8 .
C39 N5 Zn1 123.5(4) .
C39 N5 H5B 106.5 .
Zn1 N5 H5B 106.5 .
C39 N5 H5C 106.5 .
Zn1 N5 H5C 106.5 .
H5B N5 H5C 106.5 .
C38 O1 H1A 109.5 .
O1 C38 C39 109.8(8) .
O1 C38 H38A 109.7 .
C39 C38 H38A 109.7 .
O1 C38 H38B 109.7 .
C39 C38 H38B 109.7 .
H38A C38 H38B 108.2 .
C38B O1B H1BA 109.5 .
C39 C38B O1B 117.9(10) .
C39 C38B H38C 107.8 .
O1B C38B H38C 107.8 .
C39 C38B H38D 107.8 .
O1B C38B H38D 107.8 .
H38C C38B H38D 107.2 .
N1S C1S C2S 168.1(12) .
C1S C2S H2SA 109.5 .
C1S C2S H2SB 109.5 .
H2SA C2S H2SB 109.5 .
C1S C2S H2SC 109.5 .
H2SA C2S H2SC 109.5 .
H2SB C2S H2SC 109.5 .

loop_
_geom_bond_atom_site_label_1
_geom_bond_atom_site_label_2
_geom_bond_distance
_geom_bond_site_symmetry_2
Zn1 N1 2.060(3) .
Zn1 N4 2.078(3) .
Zn1 N2 2.078(4) .
Zn1 N3 2.087(4) .
Zn1 N5 2.152(4) .
N1 C4 1.374(5) .
N1 C1 1.378(5) .
N2 C6 1.364(6) .
N2 C9 1.369(5) .
N3 C14 1.359(6) .
N3 C11 1.372(5) .
N4 C16 1.358(5) .
N4 C19 1.380(5) .
C1 C20 1.403(6) .
C1 C2 1.464(6) .
C2 C3 1.361(6) .
C2 C21 1.503(6) .
C3 C4 1.445(6) .
C3 C23 1.504(6) .
C4 C5 1.393(6) .
C5 C6 1.390(6) .
C5 H5A 0.9500 .
C6 C7 1.456(6) .
C7 C8 1.347(7) .
C7 C25 1.510(6) .
C8 C9 1.450(6) .
C8 C27 1.509(6) .
C9 C10 1.396(6) .
C10 C11 1.383(6) .
C10 H10A 0.9500 .
C11 C12 1.449(6) .
C12 C13 1.348(6) .
C12 C29 1.504(6) .
C13 C14 1.453(6) .
C13 C31 1.505(6) .
C14 C15 1.400(6) .
C15 C16 1.390(6) .
C15 H15A 0.9500 .
C16 C17 1.443(6) .
C17 C18 1.354(6) .
C17 C33 1.517(6) .
C18 C19 1.469(6) .
C18 C35 1.498(6) .
C19 C20 1.416(6) .
C20 C37 1.499(6) .
C21 C22 1.531(7) .
C21 H21A 0.9900 .
C21 H21B 0.9900 .
C22 H22A 0.9800 .
C22 H22B 0.9800 .
C22 H22C 0.9800 .
C23 C24 1.525(7) .
C23 H23A 0.9900 .
C23 H23B 0.9900 .
C24 H24A 0.9800 .
C24 H24B 0.9800 .
C24 H24C 0.9800 .
C25 C26 1.526(7) .
C25 H25A 0.9900 .
C25 H25B 0.9900 .
C26 H26A 0.9800 .
C26 H26B 0.9800 .
C26 H26C 0.9800 .
C27 C28 1.505(7) .
C27 H27A 0.9900 .
C27 H27B 0.9900 .
C28 H28A 0.9800 .
C28 H28B 0.9800 .
C28 H28C 0.9800 .
C29 C30 1.503(8) .
C29 H29A 0.9900 .
C29 H29B 0.9900 .
C30 H30A 0.9800 .
C30 H30B 0.9800 .
C30 H30C 0.9800 .
C31 C32 1.534(7) .
C31 H31A 0.9900 .
C31 H31B 0.9900 .
C32 H32A 0.9800 .
C32 H32B 0.9800 .
C32 H32C 0.9800 .
C33 C34 1.515(7) .
C33 H33A 0.9900 .
C33 H33B 0.9900 .
C34 H34A 0.9800 .
C34 H34B 0.9800 .
C34 H34C 0.9800 .
C35 C36 1.526(7) .
C35 H35A 0.9900 .
C35 H35B 0.9900 .
C36 H36A 0.9800 .
C36 H36B 0.9800 .
C36 H36C 0.9800 .
C37 C37 1.328(9) 2_567
C37 H37A 0.9500 .
C39 C38B 1.275(12) .
C39 C38 1.418(12) .
C39 N5 1.466(7) .
C39 C40 1.531(8) .
C40 C41 1.521(8) .
C40 H40A 0.9900 .
C40 H40B 0.9900 .
C41 C42 1.384(7) .
C41 C46 1.388(8) .
C42 C43 1.397(8) .
C42 H42A 0.9500 .
C43 C44 1.383(9) .
C43 H43A 0.9500 .
C44 C45 1.370(8) .
C44 H44A 0.9500 .
C45 C46 1.391(8) .
C45 H45A 0.9500 .
C46 H46A 0.9500 .
N5 H5B 0.9100 .
N5 H5C 0.9100 .
O1 C38 1.398(13) .
O1 H1A 0.8400 .
C38 H38A 0.9900 .
C38 H38B 0.9900 .
O1B C38B 1.421(15) .
O1B H1BA 0.8400 .
C38B H38C 0.9900 .
C38B H38D 0.9900 .
N1S C1S 1.310(11) .
C1S C2S 1.343(12) .
C2S H2SA 0.9800 .
C2S H2SB 0.9800 .
C2S H2SC 0.9800 .
